data_7224707
loop_
_publ_author_name
'Ji, Chengmin'
'Li, Shenhui'
'Deng, Feng'
'Liu, Sijie'
'Asghar, Muhammad Adnan'
'Sun, Zhihua'
'Hong, Maochun'
'Luo, Junhua'

_publ_section_title
;
 Bistable N-HN hydrogen bonds for reversibly modulating the dynamic motion
 in an organic co-crystal.
;
_journal_issue 16
_journal_name_full 'Physical chemistry chemical physics : PCCP'
_journal_page_first 10868
_journal_page_last 10872
_journal_paper_doi 10.1039/c6cp01073c
_journal_volume 18
_journal_year 2016
_chemical_formula_moiety 'C6 H12 N2, 2(C H4 N2 S)'
_chemical_formula_sum 'C8 H20 N6 S2'
_chemical_formula_weight 264.42
_chemical_name_common '1,2-Diazabicyclo(2.2.2)octane bis(thiourea)'
_chemical_name_systematic '1,2-Diazabicyclo(2.2.2)octane bis(thiourea)'
_space_group_IT_number 15
_symmetry_cell_setting monoclinic
_symmetry_space_group_name_Hall '-C 2yc'
_symmetry_space_group_name_H-M 'C 1 2/c 1'
_atom_sites_solution_hydrogens geom
_atom_sites_solution_primary direct
_atom_sites_solution_secondary difmap
_audit_creation_method SHELXL-97
_audit_update_record
;
2015-10-29 deposited with the CCDC.
2016-03-24 downloaded from the CCDC.
;
_cell_angle_alpha 90.00
_cell_angle_beta 95.266(11)
_cell_angle_gamma 90.00
_cell_formula_units_Z 4
_cell_length_a 9.685(6)
_cell_length_b 7.867(5)
_cell_length_c 18.241(11)
_cell_measurement_temperature 298(2)
_cell_volume 1384.0(15)
_computing_structure_refinement 'SHELXL-97 (Sheldrick, 1997)'
_computing_structure_solution 'SHELXS-97 (Sheldrick, 1990)'
_diffrn_ambient_temperature 298(2)
_diffrn_measured_fraction_theta_full 0.962
_diffrn_measured_fraction_theta_max 0.962
_diffrn_measurement_device_type Saturn724+
_diffrn_measurement_method CCD_Profile_fitting
_diffrn_radiation_monochromator graphite
_diffrn_radiation_source 'fine-focus sealed tube'
_diffrn_radiation_type MoK\a
_diffrn_radiation_wavelength 0.71073
_diffrn_reflns_av_R_equivalents 0.0326
_diffrn_reflns_av_sigmaI/netI 0.0373
_diffrn_reflns_limit_h_max 12
_diffrn_reflns_limit_h_min -11
_diffrn_reflns_limit_k_max 10
_diffrn_reflns_limit_k_min -9
_diffrn_reflns_limit_l_max 23
_diffrn_reflns_limit_l_min -23
_diffrn_reflns_number 5134
_diffrn_reflns_theta_full 27.45
_diffrn_reflns_theta_max 27.45
_diffrn_reflns_theta_min 3.59
_exptl_absorpt_coefficient_mu 0.372
_exptl_absorpt_correction_T_max 0.928
_exptl_absorpt_correction_T_min 0.928
_exptl_absorpt_correction_type multi-scan
_exptl_absorpt_process_details 'CrystalClear (Rigaku Inc., 2008)'
_exptl_crystal_colour colourless
_exptl_crystal_density_diffrn 1.269
_exptl_crystal_density_method 'not measured'
_exptl_crystal_description block
_exptl_crystal_F_000 568
_exptl_crystal_size_max 0.20
_exptl_crystal_size_mid 0.20
_exptl_crystal_size_min 0.20
_refine_diff_density_max 0.216
_refine_diff_density_min -0.229
_refine_diff_density_rms 0.046
_refine_ls_extinction_method none
_refine_ls_goodness_of_fit_ref 0.893
_refine_ls_hydrogen_treatment mixed
_refine_ls_matrix_type full
_refine_ls_number_parameters 100
_refine_ls_number_reflns 1589
_refine_ls_number_restraints 0
_refine_ls_restrained_S_all 0.893
_refine_ls_R_factor_all 0.0597
_refine_ls_R_factor_gt 0.0409
_refine_ls_shift/su_max 0.001
_refine_ls_shift/su_mean 0.000
_refine_ls_structure_factor_coef Fsqd
_refine_ls_weighting_details 'calc w=1/[\s^2^(Fo^2^)+(0.1000P)^2^+0.0000P] where P=(Fo^2^+2Fc^2^)/3'
_refine_ls_weighting_scheme calc
_refine_ls_wR_factor_gt 0.1154
_refine_ls_wR_factor_ref 0.1367
_reflns_number_gt 1061
_reflns_number_total 1589
_reflns_threshold_expression >2sigma(I)
_cod_data_source_file c6cp01073c1.cif
_cod_data_source_block DBT298K
_cod_depositor_comments 'Adding full bibliography for 7224706--7224707.cif.'
_cod_original_cell_volume 1384.0(14)
_cod_original_sg_symbol_H-M 'C 2/c'
_cod_database_code 7224707

loop_
_symmetry_equiv_pos_as_xyz
'x, y, z'
'-x, y, -z+1/2'
'x+1/2, y+1/2, z'
'-x+1/2, y+1/2, -z+1/2'
'-x, -y, -z'
'x, -y, z-1/2'
'-x+1/2, -y+1/2, -z'
'x+1/2, -y+1/2, z-1/2'

loop_
_atom_site_label
_atom_site_type_symbol
_atom_site_fract_x
_atom_site_fract_y
_atom_site_fract_z
_atom_site_U_iso_or_equiv
_atom_site_adp_type
_atom_site_occupancy
_atom_site_symmetry_multiplicity
_atom_site_calc_flag
_atom_site_refinement_flags
S1 S 0.60488(5) 0.00484(6) 0.65797(3) 0.0431(2) Uani 1 1 d .
N1 N 0.6766(2) 0.2001(2) 0.77348(10) 0.0557(5) Uani 1 1 d .
H1A H 0.7296 0.2749 0.7984 0.067 Uiso 1 1 calc R
H1B H 0.6030 0.1589 0.7922 0.067 Uiso 1 1 calc R
N2 N 0.81872(19) 0.2136(2) 0.68115(10) 0.0517(5) Uani 1 1 d .
H2A H 0.8700 0.2883 0.7072 0.062 Uiso 1 1 calc R
H2B H 0.8416 0.1821 0.6376 0.062 Uiso 1 1 calc R
N3 N 0.93115(19) 0.0739(2) 0.54826(9) 0.0489(5) Uani 1 1 d .
C1 C 0.7077(2) 0.1491(2) 0.70739(11) 0.0405(5) Uani 1 1 d .
C2 C 0.9541(8) -0.1060(7) 0.5637(3) 0.0714(17) Uani 0.50 1 d P
H2C H 0.8665 -0.1625 0.5647 0.086 Uiso 0.50 1 d PR
H2D H 1.0024 -0.1151 0.6119 0.086 Uiso 0.50 1 d PR
C3 C 1.0541(8) 0.1604(10) 0.5344(5) 0.097(3) Uani 0.50 1 d P
H3A H 1.1106 0.1674 0.5804 0.117 Uiso 0.50 1 d PR
H3B H 1.0336 0.2742 0.5179 0.117 Uiso 0.50 1 d PR
C4 C 0.8438(6) 0.0669(9) 0.4729(3) 0.0693(14) Uani 0.50 1 d P
H4A H 0.8183 0.1800 0.4572 0.083 Uiso 0.50 1 d PR
H4B H 0.7606 0.0035 0.4780 0.083 Uiso 0.50 1 d PR
C5 C 0.9291(7) -0.0220(8) 0.4151(3) 0.0762(18) Uani 0.50 1 d P
H5A H 0.9420 0.0557 0.3758 0.091 Uiso 0.50 1 d PR
H5B H 0.8808 -0.1203 0.3949 0.091 Uiso 0.50 1 d PR
C6 C 1.0417(8) -0.1965(8) 0.5089(3) 0.0755(18) Uani 0.50 1 d P
H6A H 0.9907 -0.2917 0.4875 0.091 Uiso 0.50 1 d PR
H6B H 1.1276 -0.2373 0.5330 0.091 Uiso 0.50 1 d PR
C7 C 1.1393(9) 0.0643(13) 0.4793(5) 0.108(3) Uani 0.50 1 d P
H7A H 1.2280 0.0293 0.5021 0.130 Uiso 0.50 1 d PR
H7B H 1.1546 0.1407 0.4398 0.130 Uiso 0.50 1 d PR

loop_
_atom_site_aniso_label
_atom_site_aniso_U_11
_atom_site_aniso_U_22
_atom_site_aniso_U_33
_atom_site_aniso_U_23
_atom_site_aniso_U_13
_atom_site_aniso_U_12
S1 0.0437(4) 0.0435(3) 0.0424(3) -0.00738(18) 0.0059(2) -0.0014(2)
N1 0.0587(11) 0.0640(12) 0.0460(10) -0.0152(8) 0.0142(9) -0.0160(9)
N2 0.0512(10) 0.0533(10) 0.0525(10) -0.0096(8) 0.0160(9) -0.0084(8)
N3 0.0537(11) 0.0481(10) 0.0476(9) -0.0025(8) 0.0191(8) 0.0035(8)
C1 0.0423(11) 0.0370(9) 0.0422(10) 0.0004(7) 0.0035(8) 0.0045(8)
C2 0.096(5) 0.064(3) 0.061(3) 0.009(3) 0.047(3) 0.029(3)
C3 0.083(4) 0.109(5) 0.110(5) -0.072(5) 0.062(4) -0.055(4)
C4 0.068(3) 0.086(4) 0.054(3) -0.006(3) 0.006(3) 0.028(3)
C5 0.086(4) 0.092(4) 0.049(3) -0.014(3) -0.002(3) 0.042(3)
C6 0.099(5) 0.069(4) 0.063(3) 0.021(3) 0.034(3) 0.037(4)
C7 0.092(5) 0.124(6) 0.120(6) -0.074(6) 0.077(5) -0.057(5)

loop_
_atom_type_symbol
_atom_type_description
_atom_type_scat_dispersion_real
_atom_type_scat_dispersion_imag
_atom_type_scat_source
C C 0.0033 0.0016 'International Tables Vol C Tables 4.2.6.8 and 6.1.1.4'
H H 0.0000 0.0000 'International Tables Vol C Tables 4.2.6.8 and 6.1.1.4'
N N 0.0061 0.0033 'International Tables Vol C Tables 4.2.6.8 and 6.1.1.4'
S S 0.1246 0.1234 'International Tables Vol C Tables 4.2.6.8 and 6.1.1.4'

loop_
_geom_angle_atom_site_label_1
_geom_angle_atom_site_label_2
_geom_angle_atom_site_label_3
_geom_angle
_geom_angle_site_symmetry_1
_geom_angle_site_symmetry_3
C1 N1 H1A 120.0 . .
C1 N1 H1B 120.0 . .
H1A N1 H1B 120.0 . .
C1 N2 H2A 120.0 . .
C1 N2 H2B 120.0 . .
H2A N2 H2B 120.0 . .
C7 N3 C3 136.4(3) 5_756 .
C7 N3 C2 49.8(5) 5_756 .
C3 N3 C2 112.7(5) . .
C7 N3 C6 112.5(6) 5_756 5_756
C3 N3 C6 49.2(5) . 5_756
C2 N3 C6 138.1(3) . 5_756
C7 N3 C5 110.3(6) 5_756 5_756
C3 N3 C5 58.2(5) . 5_756
C2 N3 C5 62.4(4) . 5_756
C6 N3 C5 106.3(4) 5_756 5_756
C7 N3 C4 55.0(6) 5_756 .
C3 N3 C4 105.0(5) . .
C2 N3 C4 101.4(4) . .
C6 N3 C4 60.6(4) 5_756 .
C5 N3 C4 141.1(3) 5_756 .
N2 C1 N1 118.21(19) . .
N2 C1 S1 121.26(15) . .
N1 C1 S1 120.53(16) . .
C7 C2 N3 60.7(5) 5_756 .
C7 C2 C5 118.9(6) 5_756 5_756
N3 C2 C5 60.5(3) . 5_756
C7 C2 C6 97.6(6) 5_756 .
N3 C2 C6 114.0(4) . .
C5 C2 C6 91.7(5) 5_756 .
C7 C2 C3 57.3(5) 5_756 5_756
N3 C2 C3 92.7(4) . 5_756
C5 C2 C3 111.3(4) 5_756 5_756
C6 C2 C3 40.4(4) . 5_756
C7 C2 H2C 61.3 5_756 .
N3 C2 H2C 109.5 . .
C5 C2 H2C 158.4 5_756 .
C6 C2 H2C 109.9 . .
C3 C2 H2C 87.3 5_756 .
C7 C2 H2D 154.5 5_756 .
N3 C2 H2D 107.6 . .
C5 C2 H2D 62.2 5_756 .
C6 C2 H2D 107.9 . .
C3 C2 H2D 148.2 5_756 .
H2C C2 H2D 107.7 . .
C6 C3 N3 67.5(4) 5_756 .
C6 C3 C5 130.1(6) 5_756 5_756
N3 C3 C5 64.3(4) . 5_756
C6 C3 C7 96.5(7) 5_756 .
N3 C3 C7 112.8(4) . .
C5 C3 C7 90.6(7) 5_756 .
C6 C3 C2 56.6(5) 5_756 5_756
N3 C3 C2 95.7(4) . 5_756
C5 C3 C2 116.3(5) 5_756 5_756
C7 C3 C2 39.9(5) . 5_756
C6 C3 H3A 155.3 5_756 .
N3 C3 H3A 107.1 . .
C5 C3 H3A 57.2 5_756 .
C7 C3 H3A 107.5 . .
C2 C3 H3A 146.7 5_756 .
C6 C3 H3B 56.3 5_756 .
N3 C3 H3B 110.6 . .
C5 C3 H3B 157.5 5_756 .
C7 C3 H3B 110.9 . .
C2 C3 H3B 85.5 5_756 .
H3A C3 H3B 107.8 . .
C7 C4 C6 109.2(5) 5_756 5_756
C7 C4 N3 55.2(4) 5_756 .
C6 C4 N3 56.9(3) 5_756 .
C7 C4 C5 93.1(5) 5_756 .
C6 C4 C5 91.6(5) 5_756 .
N3 C4 C5 109.6(4) . .
C7 C4 H4A 155.8 5_756 .
C6 C4 H4A 66.8 5_756 .
N3 C4 H4A 109.6 . .
C5 C4 H4A 110.7 . .
C7 C4 H4B 66.0 5_756 .
C6 C4 H4B 158.3 5_756 .
N3 C4 H4B 109.1 . .
C5 C4 H4B 109.5 . .
H4A C4 H4B 108.3 . .
C3 C5 N3 57.5(3) 5_756 5_756
C3 C5 C2 107.5(5) 5_756 5_756
N3 C5 C2 57.1(3) 5_756 5_756
C3 C5 C4 86.8(5) 5_756 .
N3 C5 C4 109.3(4) 5_756 .
C2 C5 C4 87.7(4) 5_756 .
C3 C5 H5A 162.6 5_756 .
N3 C5 H5A 109.2 5_756 .
C2 C5 H5A 68.1 5_756 .
C4 C5 H5A 109.4 . .
C3 C5 H5B 69.9 5_756 .
N3 C5 H5B 109.8 5_756 .
C2 C5 H5B 161.1 5_756 .
C4 C5 H5B 110.6 . .
H5A C5 H5B 108.5 . .
C3 C6 N3 63.3(4) 5_756 5_756
C3 C6 C4 119.3(6) 5_756 5_756
N3 C6 C4 62.5(4) 5_756 5_756
C3 C6 C2 83.0(5) 5_756 .
N3 C6 C2 107.6(4) 5_756 .
C4 C6 C2 89.0(5) 5_756 .
C3 C6 H6A 65.0 5_756 .
N3 C6 H6A 110.1 5_756 .
C4 C6 H6A 161.7 5_756 .
C2 C6 H6A 109.3 . .
C3 C6 H6B 165.7 5_756 .
N3 C6 H6B 110.0 5_756 .
C4 C6 H6B 62.6 5_756 .
C2 C6 H6B 111.2 . .
H6A C6 H6B 108.6 . .
C2 C7 C4 132.5(7) 5_756 5_756
C2 C7 N3 69.5(5) 5_756 5_756
C4 C7 N3 69.7(5) 5_756 5_756
C2 C7 C3 82.8(8) 5_756 .
C4 C7 C3 89.6(6) 5_756 .
N3 C7 C3 110.5(4) 5_756 .
C2 C7 H7A 164.4 5_756 .
C4 C7 H7A 56.7 5_756 .
N3 C7 H7A 109.3 5_756 .
C3 C7 H7A 111.5 . .
C2 C7 H7B 59.5 5_756 .
C4 C7 H7B 160.9 5_756 .
N3 C7 H7B 109.4 5_756 .
C3 C7 H7B 108.0 . .
H7A C7 H7B 108.2 . .

loop_
_geom_bond_atom_site_label_1
_geom_bond_atom_site_label_2
_geom_bond_distance
_geom_bond_site_symmetry_2
S1 C1 1.711(2) .
N1 C1 1.331(3) .
N1 H1A 0.8800 .
N1 H1B 0.8800 .
N2 C1 1.318(3) .
N2 H2A 0.8800 .
N2 H2B 0.8800 .
N3 C7 1.356(6) 5_756
N3 C3 1.414(6) .
N3 C2 1.456(6) .
N3 C6 1.462(5) 5_756
N3 C5 1.509(6) 5_756
N3 C4 1.548(5) .
C2 C7 1.187(11) 5_756
C2 C5 1.537(11) 5_756
C2 C6 1.543(7) .
C2 C3 1.834(9) 5_756
C2 H2C 0.9599 .
C2 H2D 0.9601 .
C3 C6 1.197(10) 5_756
C3 C5 1.424(11) 5_756
C3 C7 1.555(8) .
C3 C2 1.834(9) 5_756
C3 H3A 0.9599 .
C3 H3B 0.9599 .
C4 C7 1.352(13) 5_756
C4 C6 1.520(11) 5_756
C4 C5 1.562(7) .
C4 H4A 0.9601 .
C4 H4B 0.9599 .
C5 C3 1.424(11) 5_756
C5 N3 1.509(6) 5_756
C5 C2 1.537(11) 5_756
C5 H5A 0.9599 .
C5 H5B 0.9599 .
C6 C3 1.197(10) 5_756
C6 N3 1.462(5) 5_756
C6 C4 1.520(11) 5_756
C6 H6A 0.9600 .
C6 H6B 0.9600 .
C7 C2 1.187(11) 5_756
C7 C4 1.352(13) 5_756
C7 N3 1.356(6) 5_756
C7 H7A 0.9601 .
C7 H7B 0.9597 .

loop_
_geom_torsion_atom_site_label_1
_geom_torsion_atom_site_label_2
_geom_torsion_atom_site_label_3
_geom_torsion_atom_site_label_4
_geom_torsion
_geom_torsion_site_symmetry_1
_geom_torsion_site_symmetry_4
C3 N3 C2 C7 -132.4(5) . 5_756
C6 N3 C2 C7 -78.9(8) 5_756 5_756
C5 N3 C2 C7 -162.7(5) 5_756 5_756
C4 N3 C2 C7 -20.6(4) . 5_756
C7 N3 C2 C5 162.7(5) 5_756 5_756
C3 N3 C2 C5 30.4(4) . 5_756
C6 N3 C2 C5 83.8(7) 5_756 5_756
C4 N3 C2 C5 142.2(4) . 5_756
C7 N3 C2 C6 85.2(7) 5_756 .
C3 N3 C2 C6 -47.2(8) . .
C6 N3 C2 C6 6.2(12) 5_756 .
C5 N3 C2 C6 -77.6(7) 5_756 .
C4 N3 C2 C6 64.6(7) . .
C7 N3 C2 C3 49.7(4) 5_756 5_756
C3 N3 C2 C3 -82.7(6) . 5_756
C6 N3 C2 C3 -29.2(9) 5_756 5_756
C5 N3 C2 C3 -113.0(4) 5_756 5_756
C4 N3 C2 C3 29.1(4) . 5_756
C7 N3 C3 C6 80.0(11) 5_756 5_756
C2 N3 C3 C6 134.9(5) . 5_756
C5 N3 C3 C6 166.7(5) 5_756 5_756
C4 N3 C3 C6 25.3(5) . 5_756
C7 N3 C3 C5 -86.7(11) 5_756 5_756
C2 N3 C3 C5 -31.8(4) . 5_756
C6 N3 C3 C5 -166.7(5) 5_756 5_756
C4 N3 C3 C5 -141.4(4) . 5_756
C7 N3 C3 C7 -7.7(19) 5_756 .
C2 N3 C3 C7 47.2(11) . .
C6 N3 C3 C7 -87.7(9) 5_756 .
C5 N3 C3 C7 79.1(9) 5_756 .
C4 N3 C3 C7 -62.3(10) . .
C7 N3 C3 C2 29.8(13) 5_756 5_756
C2 N3 C3 C2 84.7(6) . 5_756
C6 N3 C3 C2 -50.2(4) 5_756 5_756
C5 N3 C3 C2 116.5(5) 5_756 5_756
C4 N3 C3 C2 -24.9(5) . 5_756
C3 N3 C4 C7 136.6(5) . 5_756
C2 N3 C4 C7 19.1(4) . 5_756
C6 N3 C4 C7 158.4(5) 5_756 5_756
C5 N3 C4 C7 79.0(8) 5_756 5_756
C7 N3 C4 C6 -158.4(5) 5_756 5_756
C3 N3 C4 C6 -21.8(4) . 5_756
C2 N3 C4 C6 -139.3(4) . 5_756
C5 N3 C4 C6 -79.4(7) 5_756 5_756
C7 N3 C4 C5 -79.7(6) 5_756 .
C3 N3 C4 C5 56.9(6) . .
C2 N3 C4 C5 -60.6(6) . .
C6 N3 C4 C5 78.7(5) 5_756 .
C5 N3 C4 C5 -0.7(11) 5_756 .
C7 C4 C5 C3 0.3(6) 5_756 5_756
C6 C4 C5 C3 109.6(5) 5_756 5_756
N3 C4 C5 C3 54.3(6) . 5_756
C7 C4 C5 N3 -53.6(7) 5_756 5_756
C6 C4 C5 N3 55.8(5) 5_756 5_756
N3 C4 C5 N3 0.5(7) . 5_756
C7 C4 C5 C2 -107.4(5) 5_756 5_756
C6 C4 C5 C2 2.0(4) 5_756 5_756
N3 C4 C5 C2 -53.3(5) . 5_756
C7 C2 C6 C3 -2.2(8) 5_756 5_756
N3 C2 C6 C3 -63.5(8) . 5_756
C5 C2 C6 C3 -121.7(6) 5_756 5_756
C7 C2 C6 N3 56.9(9) 5_756 5_756
N3 C2 C6 N3 -4.4(9) . 5_756
C5 C2 C6 N3 -62.6(6) 5_756 5_756
C3 C2 C6 N3 59.1(4) 5_756 5_756
C7 C2 C6 C4 117.5(7) 5_756 5_756
N3 C2 C6 C4 56.3(6) . 5_756
C5 C2 C6 C4 -2.0(4) 5_756 5_756
C3 C2 C6 C4 119.7(6) 5_756 5_756
C6 C3 C7 C2 2.2(8) 5_756 5_756
N3 C3 C7 C2 70.5(10) . 5_756
C5 C3 C7 C2 132.7(7) 5_756 5_756
C6 C3 C7 C4 -130.8(7) 5_756 5_756
N3 C3 C7 C4 -62.5(9) . 5_756
C5 C3 C7 C4 -0.3(6) 5_756 5_756
C2 C3 C7 C4 -133.0(7) 5_756 5_756
C6 C3 C7 N3 -62.7(11) 5_756 5_756
N3 C3 C7 N3 5.6(14) . 5_756
C5 C3 C7 N3 67.8(10) 5_756 5_756
C2 C3 C7 N3 -64.9(6) 5_756 5_756
